data_7208327
loop_
_publ_author_name
'Vander Hoogerstraete, Tom'
'Brooks, Neil R.'
'Norberg, Bernadette'
'Wouters, Johan'
'Van Hecke, Kristof'
'Van Meervelt, Luc'
'Binnemans, Koen'

_publ_section_title
;
 Crystal structures of low-melting ionic transition-metal complexes with
 N-alkylimidazole ligands
;
_journal_issue 15
_journal_name_full CrystEngComm
_journal_page_first 4902
_journal_paper_doi 10.1039/c2ce25470k
_journal_volume 14
_journal_year 2012
_chemical_formula_moiety 'C22 H32 Cu F6 N9 O4 S2, C2 F6 N O4 S2'
_chemical_formula_sum 'C24 H32 Cu F12 N10 O8 S4'
_chemical_formula_weight 1008.43
_chemical_melting_point 347
_chemical_name_common
;
tetrakis(N-methylimidazole)copper(II) bistriflimide
;
_chemical_name_systematic
;
tetrakis(N-methylimidazole)copper(II) bis(trifluoromethyl)sulfonylimide
;
_space_group_IT_number 2
_space_group_name_Hall '-P 1'
_symmetry_cell_setting triclinic
_symmetry_space_group_name_Hall '-P 1'
_symmetry_space_group_name_H-M 'P -1'
_atom_sites_solution_hydrogens geom
_atom_sites_solution_primary direct
_atom_sites_solution_secondary difmap
_audit_creation_method SHELXL-97
_cell_angle_alpha 89.594(15)
_cell_angle_beta 72.209(13)
_cell_angle_gamma 62.905(13)
_cell_formula_units_Z 1
_cell_length_a 8.991(2)
_cell_length_b 9.438(3)
_cell_length_c 14.654(3)
_cell_measurement_reflns_used 1830
_cell_measurement_temperature 100(2)
_cell_measurement_theta_max 65.255
_cell_measurement_theta_min 3.207
_cell_volume 1041.2(5)
_computing_cell_refinement 'Bruker SAINT'
_computing_data_collection 'Bruker SAINT'
_computing_data_reduction 'Bruker SMART'
_computing_publication_material
;
A.L.Spek (2010) PLATON, A Multipurpose Crystallographic Tool,
Utrecht University, Utrecht, The Netherlands.
;
_computing_structure_refinement 'SHELXL-97 (Sheldrick, 2008)'
_computing_structure_solution 'SHELXS-97 (Sheldrick, 2008)'
_diffrn_ambient_temperature 100(2)
_diffrn_measured_fraction_theta_full 0.973
_diffrn_measured_fraction_theta_max 0.972
_diffrn_measurement_device_type 'SMART 6000'
_diffrn_measurement_method '\w scans'
_diffrn_radiation_monochromator 'crossed G\"obel mirrors'
_diffrn_radiation_source 'fine-focus sealed tube'
_diffrn_radiation_type CuK\a
_diffrn_radiation_wavelength 1.54178
_diffrn_reflns_av_R_equivalents 0.0740
_diffrn_reflns_av_sigmaI/netI 0.0744
_diffrn_reflns_limit_h_max 10
_diffrn_reflns_limit_h_min -10
_diffrn_reflns_limit_k_max 10
_diffrn_reflns_limit_k_min -11
_diffrn_reflns_limit_l_max 17
_diffrn_reflns_limit_l_min -17
_diffrn_reflns_number 13995
_diffrn_reflns_theta_full 66.50
_diffrn_reflns_theta_max 66.58
_diffrn_reflns_theta_min 3.21
_exptl_absorpt_coefficient_mu 3.618
_exptl_absorpt_correction_T_max 0.532
_exptl_absorpt_correction_T_min 0.410
_exptl_absorpt_correction_type multi-scan
_exptl_absorpt_process_details SADABS
_exptl_crystal_colour blue
_exptl_crystal_density_diffrn 1.608
_exptl_crystal_density_meas ?
_exptl_crystal_density_method 'not measured'
_exptl_crystal_description block
_exptl_crystal_F_000 511
_exptl_crystal_size_max 0.30
_exptl_crystal_size_mid 0.20
_exptl_crystal_size_min 0.20
_refine_diff_density_max 0.602
_refine_diff_density_min -0.382
_refine_diff_density_rms 0.088
_refine_ls_extinction_method none
_refine_ls_goodness_of_fit_ref 0.990
_refine_ls_hydrogen_treatment constr
_refine_ls_matrix_type full
_refine_ls_number_parameters 430
_refine_ls_number_reflns 3579
_refine_ls_number_restraints 366
_refine_ls_restrained_S_all 0.980
_refine_ls_R_factor_all 0.1020
_refine_ls_R_factor_gt 0.0823
_refine_ls_shift/su_max 0.000
_refine_ls_shift/su_mean 0.000
_refine_ls_structure_factor_coef Fsqd
_refine_ls_weighting_details 'calc w=1/[\s^2^(Fo^2^)+(0.0000P)^2^+3.5000P] where P=(Fo^2^+2Fc^2^)/3'
_refine_ls_weighting_scheme calc
_refine_ls_wR_factor_gt 0.1745
_refine_ls_wR_factor_ref 0.1841
_reflns_number_gt 2607
_reflns_number_total 3579
_reflns_threshold_expression >2sigma(I)
_cod_data_source_file c2ce25470k.txt
_cod_data_source_block kb20
_cod_depositor_comments
;
The following automatic conversions were performed:

'_exptl_crystal_density_meas' value 'not measured' was changed to '?'
- the value is perceived as not measured.

Automatic conversion script
Id: cif_fix_values 3008 2015-01-20 13:52:24Z robertas 
;
_cod_original_cell_volume 1041.2(4)
_cod_database_code 7208327

loop_
_symmetry_equiv_pos_as_xyz
'x, y, z'
'-x, -y, -z'

loop_
_atom_site_label
_atom_site_type_symbol
_atom_site_fract_x
_atom_site_fract_y
_atom_site_fract_z
_atom_site_U_iso_or_equiv
_atom_site_adp_type
_atom_site_occupancy
_atom_site_symmetry_multiplicity
_atom_site_calc_flag
_atom_site_refinement_flags
_atom_site_disorder_assembly
_atom_site_disorder_group
Cu1 Cu 0.5000 0.5000 0.5000 0.0595(4) Uani 1 2 d S . .
N1 N 0.5338(6) 0.6611(6) 0.5685(3) 0.0596(12) Uani 1 1 d . . .
C2 C 0.4359(8) 0.8187(8) 0.5786(4) 0.0643(15) Uani 1 1 d . . .
H2 H 0.3419 0.8706 0.5533 0.077 Uiso 1 1 calc R E .
N3 N 0.4862(7) 0.8969(6) 0.6293(4) 0.0669(13) Uani 1 1 d . E .
C3 C 0.6515(9) 0.6405(8) 0.6144(5) 0.0773(19) Uani 1 1 d . . .
H3 H 0.7411 0.5390 0.6192 0.093 Uiso 1 1 calc R E .
C4 C 0.6234(10) 0.7825(9) 0.6517(6) 0.084(2) Uani 1 1 d . E .
H4 H 0.6876 0.7999 0.6873 0.100 Uiso 1 1 calc R . .
C6 C 0.3992(12) 1.0717(8) 0.6596(6) 0.100(3) Uani 1 1 d . . .
H6A H 0.3099 1.1256 0.6276 0.120 Uiso 1 1 calc R E .
H6B H 0.4891 1.1091 0.6377 0.120 Uiso 1 1 calc R . .
C7 C 0.3114(16) 1.1197(11) 0.7653(7) 0.146(4) Uani 1 1 d . . .
H7A H 0.2588 1.2368 0.7816 0.220 Uiso 1 1 calc R . .
H7B H 0.3989 1.0662 0.7976 0.220 Uiso 1 1 calc R . .
H7C H 0.2178 1.0882 0.7872 0.220 Uiso 1 1 calc R . .
N8 N 0.3087(6) 0.5214(6) 0.6205(3) 0.0601(12) Uani 1 1 d . E .
C9 C 0.2984(8) 0.5500(8) 0.7111(4) 0.0670(16) Uani 1 1 d . . .
H9 H 0.3866 0.5602 0.7289 0.080 Uiso 1 1 calc R E .
N10 N 0.1499(7) 0.5626(7) 0.7739(4) 0.0684(14) Uani 1 1 d . . .
C11 C 0.0577(9) 0.5400(9) 0.7237(5) 0.0777(19) Uani 1 1 d . . .
H11 H -0.0535 0.5411 0.7499 0.093 Uiso 1 1 calc R E .
C12 C 0.1551(8) 0.5150(9) 0.6277(5) 0.0765(19) Uani 1 1 d . E .
H12 H 0.1228 0.4963 0.5748 0.092 Uiso 1 1 calc R . .
C13 C 0.0939(11) 0.5947(11) 0.8822(5) 0.092(2) Uani 1 1 d . . .
H13A H 0.0174 0.5456 0.9115 0.111 Uiso 1 1 calc R E .
H13B H 0.2001 0.5445 0.9022 0.111 Uiso 1 1 calc R . .
C14 C -0.0043(15) 0.7696(13) 0.9181(7) 0.145(4) Uani 1 1 d . . .
H14A H -0.0419 0.7878 0.9890 0.217 Uiso 1 1 calc R . .
H14B H -0.1091 0.8195 0.8979 0.217 Uiso 1 1 calc R . .
H14C H 0.0729 0.8177 0.8910 0.217 Uiso 1 1 calc R . .
C15 C 0.450(2) 0.776(2) 0.9927(11) 0.143(6) Uani 0.50 1 d PDU A -1
F16 F 0.452(3) 0.8845(17) 0.9354(12) 0.193(8) Uani 0.50 1 d PDU A -1
F17 F 0.283(2) 0.8244(16) 1.0449(12) 0.173(6) Uani 0.50 1 d PDU A -1
F18 F 0.539(3) 0.771(2) 1.0506(13) 0.180(8) Uani 0.50 1 d PDU A -1
S19 S 0.580(4) 0.575(4) 0.924(2) 0.081(3) Uani 0.50 1 d PU A -1
O20 O 0.5386(15) 0.4387(15) 1.1207(8) 0.097(3) Uani 0.50 1 d PU A -1
O21 O 0.265(2) 0.455(2) 1.1130(13) 0.130(5) Uani 0.50 1 d PU A -1
N22 N 0.4386(15) 0.5215(15) 0.9752(8) 0.080(2) Uani 0.50 1 d PU A -1
S23 S 0.437(4) 0.433(4) 1.067(2) 0.080(3) Uani 0.50 1 d PU A -1
O24 O 0.746(2) 0.495(2) 0.9351(11) 0.114(4) Uani 0.50 1 d PU A -1
O25 O 0.585(2) 0.5834(16) 0.8269(8) 0.118(4) Uani 0.50 1 d PU A -1
C26 C 0.515(2) 0.218(2) 1.0222(11) 0.140(6) Uani 0.50 1 d PDU A -1
F27 F 0.490(4) 0.185(5) 0.9426(17) 0.149(9) Uani 0.25 1 d PDU A -1
F28 F 0.686(2) 0.133(4) 1.009(2) 0.154(8) Uani 0.25 1 d PDU A -1
F29 F 0.422(4) 0.178(4) 1.0956(17) 0.140(9) Uani 0.25 1 d PDU A -1
F27' F 0.579(4) 0.169(4) 0.9279(12) 0.147(8) Uani 0.25 1 d PDU B -2
F28' F 0.650(3) 0.150(4) 1.055(2) 0.158(8) Uani 0.25 1 d PDU C -2
F29' F 0.401(4) 0.165(4) 1.0627(19) 0.136(7) Uani 0.25 1 d PDU D -2
C30 C -0.1244(13) 1.0869(12) 0.6814(10) 0.084(4) Uani 0.50 1 d PDU E -1
F31 F -0.2765(14) 1.0885(18) 0.7172(8) 0.114(3) Uani 0.50 1 d PDU E -1
F32 F -0.1204(19) 1.1916(16) 0.7361(8) 0.124(4) Uani 0.50 1 d PDU E -1
F33 F -0.0007(16) 0.9456(12) 0.6837(7) 0.118(4) Uani 0.50 1 d PDU E -1
S34 S -0.0645(13) 1.1673(10) 0.5629(8) 0.0641(16) Uani 0.50 1 d PU E -1
O35 O -0.217(2) 1.220(2) 0.5415(13) 0.088(4) Uani 0.50 1 d PU E -1
O36 O -0.0035(12) 1.2765(11) 0.5776(7) 0.082(2) Uani 0.50 1 d PU E -1
N37 N 0.0953(13) 1.0096(13) 0.4990(8) 0.067(2) Uani 0.50 1 d PU E -1
S38 S 0.0874(13) 0.8705(9) 0.4433(7) 0.0644(16) Uani 0.50 1 d PU E -1
O39 O -0.0813(14) 0.8725(12) 0.4687(7) 0.074(2) Uani 0.50 1 d PU E -1
O40 O 0.247(2) 0.7264(16) 0.4367(13) 0.088(4) Uani 0.50 1 d PU E -1
C41 C 0.1225(15) 0.8933(14) 0.3174(10) 0.099(5) Uani 0.50 1 d PDU E -1
F42 F -0.0107(17) 0.943(2) 0.2860(10) 0.141(4) Uani 0.50 1 d PDU E -1
F43 F 0.2585(19) 0.7673(14) 0.2592(8) 0.148(5) Uani 0.50 1 d PDU E -1
F44 F 0.165(2) 1.0074(17) 0.3167(8) 0.130(4) Uani 0.50 1 d PDU E -1

loop_
_atom_site_aniso_label
_atom_site_aniso_U_11
_atom_site_aniso_U_22
_atom_site_aniso_U_33
_atom_site_aniso_U_23
_atom_site_aniso_U_13
_atom_site_aniso_U_12
Cu1 0.0609(7) 0.0644(8) 0.0529(7) -0.0039(5) -0.0157(5) -0.0316(6)
N1 0.062(3) 0.056(3) 0.064(3) -0.001(2) -0.025(2) -0.028(2)
C2 0.072(4) 0.068(4) 0.059(3) 0.014(3) -0.034(3) -0.032(3)
N3 0.091(4) 0.051(3) 0.067(3) 0.009(2) -0.039(3) -0.032(3)
C3 0.079(4) 0.056(4) 0.099(5) 0.002(3) -0.049(4) -0.021(3)
C4 0.094(5) 0.073(5) 0.107(6) 0.012(4) -0.066(5) -0.039(4)
C6 0.140(7) 0.054(4) 0.113(6) 0.017(4) -0.069(6) -0.036(5)
C7 0.219(12) 0.078(6) 0.099(7) -0.017(5) -0.067(7) -0.028(7)
N8 0.056(3) 0.063(3) 0.057(3) 0.000(2) -0.016(2) -0.027(2)
C9 0.066(4) 0.071(4) 0.056(3) 0.003(3) -0.020(3) -0.026(3)
N10 0.066(3) 0.076(4) 0.056(3) 0.012(3) -0.017(2) -0.029(3)
C11 0.064(4) 0.093(5) 0.074(4) 0.016(4) -0.021(3) -0.038(4)
C12 0.068(4) 0.103(6) 0.061(4) 0.010(4) -0.023(3) -0.042(4)
C13 0.104(6) 0.114(7) 0.051(4) 0.012(4) -0.017(4) -0.051(5)
C14 0.169(10) 0.120(8) 0.083(6) -0.028(6) -0.010(6) -0.039(7)
C15 0.238(14) 0.085(8) 0.106(10) 0.032(7) -0.062(9) -0.074(9)
F16 0.291(18) 0.078(8) 0.144(11) 0.050(8) -0.036(12) -0.059(11)
F17 0.209(12) 0.085(8) 0.133(10) 0.012(7) -0.019(9) -0.021(8)
F18 0.286(15) 0.104(12) 0.141(12) -0.028(8) -0.097(11) -0.070(11)
S19 0.104(7) 0.088(4) 0.070(6) 0.024(3) -0.033(5) -0.058(5)
O20 0.117(8) 0.120(8) 0.074(6) 0.013(6) -0.037(6) -0.068(7)
O21 0.098(8) 0.151(12) 0.132(12) 0.016(9) 0.006(9) -0.079(8)
N22 0.089(5) 0.091(5) 0.076(5) 0.016(5) -0.024(4) -0.058(5)
S23 0.093(5) 0.091(6) 0.066(5) 0.014(4) -0.019(3) -0.055(4)
O24 0.094(7) 0.151(11) 0.112(10) 0.038(8) -0.030(7) -0.074(7)
O25 0.186(11) 0.115(8) 0.062(6) 0.027(5) -0.041(6) -0.079(8)
C26 0.175(11) 0.093(7) 0.130(11) -0.009(8) -0.020(9) -0.066(8)
F27 0.195(17) 0.094(13) 0.119(13) -0.035(11) -0.008(12) -0.064(13)
F28 0.175(13) 0.089(11) 0.129(15) -0.014(13) -0.005(12) -0.036(10)
F29 0.188(14) 0.093(11) 0.128(14) 0.013(12) -0.038(12) -0.066(11)
F27' 0.181(14) 0.095(10) 0.124(12) -0.021(9) -0.010(11) -0.057(10)
F28' 0.174(13) 0.098(10) 0.143(14) -0.006(11) -0.009(11) -0.047(10)
F29' 0.179(13) 0.087(9) 0.141(13) -0.011(10) -0.027(11) -0.079(9)
C30 0.089(8) 0.099(9) 0.073(8) 0.006(7) -0.029(7) -0.051(7)
F31 0.110(7) 0.140(10) 0.082(7) 0.004(6) -0.008(5) -0.068(7)
F32 0.133(8) 0.143(10) 0.088(6) -0.026(7) -0.034(7) -0.061(8)
F33 0.132(8) 0.098(7) 0.077(6) 0.039(5) -0.029(6) -0.019(7)
S34 0.067(3) 0.055(4) 0.069(2) 0.004(3) -0.029(2) -0.024(2)
O35 0.058(7) 0.082(11) 0.098(9) -0.015(7) -0.036(6) -0.005(7)
O36 0.081(6) 0.064(5) 0.104(7) 0.005(5) -0.034(5) -0.036(5)
N37 0.065(5) 0.060(5) 0.069(5) 0.008(4) -0.027(4) -0.020(4)
S38 0.069(3) 0.048(3) 0.071(3) 0.011(2) -0.031(2) -0.019(2)
O39 0.071(6) 0.059(6) 0.090(6) 0.017(5) -0.029(5) -0.027(5)
O40 0.083(7) 0.042(6) 0.091(8) 0.005(5) -0.032(6) 0.010(5)
C41 0.131(11) 0.109(10) 0.063(8) 0.016(7) -0.037(7) -0.060(8)
F42 0.156(10) 0.167(12) 0.100(8) 0.039(8) -0.065(7) -0.064(9)
F43 0.162(10) 0.128(9) 0.069(6) -0.011(6) 0.010(7) -0.032(8)
F44 0.174(11) 0.130(9) 0.080(7) 0.022(6) -0.014(8) -0.087(9)

loop_
_atom_type_symbol
_atom_type_description
_atom_type_scat_dispersion_real
_atom_type_scat_dispersion_imag
_atom_type_scat_source
C C 0.0181 0.0091 'International Tables Vol C Tables 4.2.6.8 and 6.1.1.4'
H H 0.0000 0.0000 'International Tables Vol C Tables 4.2.6.8 and 6.1.1.4'
Cu Cu -1.9646 0.5888 'International Tables Vol C Tables 4.2.6.8 and 6.1.1.4'
F F 0.0727 0.0534 'International Tables Vol C Tables 4.2.6.8 and 6.1.1.4'
N N 0.0311 0.0180 'International Tables Vol C Tables 4.2.6.8 and 6.1.1.4'
O O 0.0492 0.0322 'International Tables Vol C Tables 4.2.6.8 and 6.1.1.4'
S S 0.3331 0.5567 'International Tables Vol C Tables 4.2.6.8 and 6.1.1.4'

loop_
_geom_angle_atom_site_label_1
_geom_angle_atom_site_label_2
_geom_angle_atom_site_label_3
_geom_angle
_geom_angle_site_symmetry_1
_geom_angle_site_symmetry_3
N8 Cu1 N8 179.999(1) . 2_666
N8 Cu1 N1 89.3(2) . .
N8 Cu1 N1 90.7(2) 2_666 .
N8 Cu1 N1 90.7(2) . 2_666
N8 Cu1 N1 89.3(2) 2_666 2_666
N1 Cu1 N1 179.999(1) . 2_666
N8 Cu1 O40 88.9(4) . .
N8 Cu1 O40 91.1(4) 2_666 .
N1 Cu1 O40 94.5(4) . .
N1 Cu1 O40 85.5(4) 2_666 .
N8 Cu1 O35 95.0(4) . 1_645
N8 Cu1 O35 85.0(4) 2_666 1_645
N1 Cu1 O35 94.0(4) . 1_645
N1 Cu1 O35 86.0(4) 2_666 1_645
O40 Cu1 O35 170.7(5) . 1_645
C2 N1 C3 104.5(5) . .
C2 N1 Cu1 124.3(4) . .
C3 N1 Cu1 131.1(4) . .
N1 C2 N3 111.4(5) . .
C2 N3 C4 106.6(5) . .
C2 N3 C6 126.1(6) . .
C4 N3 C6 127.2(6) . .
C4 C3 N1 110.6(6) . .
C3 C4 N3 106.8(5) . .
N3 C6 C7 113.0(7) . .
C9 N8 C12 105.2(5) . .
C9 N8 Cu1 127.4(4) . .
C12 N8 Cu1 127.4(4) . .
N10 C9 N8 111.5(6) . .
C9 N10 C11 108.2(5) . .
C9 N10 C13 126.2(6) . .
C11 N10 C13 125.6(6) . .
N10 C11 C12 106.6(6) . .
C11 C12 N8 108.4(6) . .
C14 C13 N10 110.9(7) . .
F17 C15 F18 109.4(13) . .
F17 C15 F16 107.0(11) . .
F18 C15 F16 109.2(12) . .
F17 C15 S19 118.1(16) . .
F18 C15 S19 102.1(16) . .
F16 C15 S19 110.9(15) . .
O24 S19 O25 115(2) . .
O24 S19 N22 118(2) . .
O25 S19 N22 107(3) . .
O24 S19 C15 111(3) . .
O25 S19 C15 109(2) . .
N22 S19 C15 94.2(17) . .
S19 N22 S23 124(3) . .
O20 S23 O21 121(3) . .
O20 S23 N22 118(3) . .
O21 S23 N22 108(2) . .
O20 S23 C26 109(2) . .
O21 S23 C26 90(2) . .
N22 S23 C26 106(2) . .
F28 C26 F29 110.4(14) . .
F28 C26 F27 107.6(13) . .
F29 C26 F27 108.7(13) . .
F28 C26 S23 110(2) . .
F29 C26 S23 102(2) . .
F27 C26 S23 118(2) . .
F32 C30 F33 107.5(10) . .
F32 C30 F31 109.2(10) . .
F33 C30 F31 108.2(10) . .
F32 C30 S34 96.1(9) . .
F33 C30 S34 113.2(9) . .
F31 C30 S34 121.2(10) . .
O35 S34 O36 120.2(12) . .
O35 S34 N37 115.3(9) . .
O36 S34 N37 109.1(9) . .
O35 S34 C30 101.0(11) . .
O36 S34 C30 108.9(7) . .
N37 S34 C30 99.7(7) . .
S34 N37 S38 126.9(9) . .
O40 S38 O39 121.8(11) . .
O40 S38 N37 105.1(10) . .
O39 S38 N37 117.4(8) . .
O40 S38 C41 101.5(10) . .
O39 S38 C41 99.3(7) . .
N37 S38 C41 110.1(7) . .
S38 O40 Cu1 157.3(11) . .
F44 C41 F42 107.4(11) . .
F44 C41 F43 108.0(11) . .
F42 C41 F43 110.2(11) . .
F44 C41 S38 98.1(9) . .
F42 C41 S38 119.3(11) . .
F43 C41 S38 112.5(10) . .

loop_
_geom_bond_atom_site_label_1
_geom_bond_atom_site_label_2
_geom_bond_distance
_geom_bond_site_symmetry_2
Cu1 N8 1.988(5) .
Cu1 N8 1.988(5) 2_666
Cu1 N1 2.010(4) .
Cu1 N1 2.010(4) 2_666
Cu1 O40 2.725(17) .
Cu1 O35 2.938(17) 1_645
N1 C2 1.319(7) .
N1 C3 1.363(7) .
C2 N3 1.348(7) .
N3 C4 1.351(8) .
N3 C6 1.467(8) .
C3 C4 1.333(9) .
C6 C7 1.471(12) .
N8 C9 1.323(7) .
N8 C12 1.382(7) .
C9 N10 1.323(7) .
N10 C11 1.345(8) .
N10 C13 1.499(8) .
C11 C12 1.366(9) .
C13 C14 1.477(12) .
C15 F17 1.318(9) .
C15 F18 1.319(9) .
C15 F16 1.320(9) .
C15 S19 1.81(4) .
S19 O24 1.40(4) .
S19 O25 1.41(4) .
S19 N22 1.56(3) .
O20 S23 1.38(4) .
O21 S23 1.40(4) .
N22 S23 1.58(4) .
S23 C26 1.87(4) .
C26 F28 1.316(9) .
C26 F29 1.320(9) .
C26 F27 1.322(9) .
C30 F32 1.297(8) .
C30 F33 1.299(8) .
C30 F31 1.299(8) .
C30 S34 1.915(18) .
S34 O35 1.36(2) .
S34 O36 1.414(11) .
S34 N37 1.551(14) .
N37 S38 1.591(13) .
S38 O40 1.436(18) .
S38 O39 1.438(13) .
S38 C41 1.802(18) .
C41 F44 1.297(8) .
C41 F42 1.298(8) .
C41 F43 1.300(8) .
